data_7053697
loop_
_publ_author_name
'Blondeau, Pascal'
'Benet-Buchholz, Jordi'
'de Mendoza, Javier'

_publ_section_title
;
 Enthalpy driven nitrate complexation by guanidinium-based macrocycles
;
_journal_issue 5
_journal_name_full 'New Journal of Chemistry'
_journal_page_first 736
_journal_paper_doi 10.1039/b616409a
_journal_volume 31
_journal_year 2007
_chemical_absolute_configuration rmad
_chemical_formula_sum 'C28 H38 N8 O5 S2'
_chemical_formula_weight 630.78
_chemical_name_systematic
;

?

;
_space_group_IT_number 1
_symmetry_cell_setting triclinic
_symmetry_space_group_name_Hall 'P 1'
_symmetry_space_group_name_H-M 'P 1'
_atom_sites_solution_hydrogens geom
_atom_sites_solution_primary direct
_atom_sites_solution_secondary difmap
_audit_creation_method SHELXL-97
_cell_angle_alpha 98.088(3)
_cell_angle_beta 112.786(3)
_cell_angle_gamma 107.966(3)
_cell_formula_units_Z 2
_cell_length_a 10.8570(15)
_cell_length_b 12.4706(16)
_cell_length_c 12.9263(16)
_cell_measurement_reflns_used 8979
_cell_measurement_temperature 100(2)
_cell_measurement_theta_max 39.40
_cell_measurement_theta_min 3.79
_cell_volume 1465.8(3)
_computing_cell_refinement 'Bruker-Nonius Apex v1.0-22 2002'
_computing_data_collection 'Bruker-Nonius Apex v1.0-22 2002'
_computing_data_reduction 'SAINT+ Version 7.06A Bruker-Nonius, 2004'
_computing_molecular_graphics 'Shelxtl Version 6.12 (Sheldrick, 2001)'
_computing_publication_material 'Shelxtl Version 6.12 (Sheldrick, 2001)'
_computing_structure_refinement 'Shelxtl Version 6.12 (Sheldrick, 2001)'
_computing_structure_solution 'Shelxtl Version 6.12 (Sheldrick, 2001)'
_diffrn_ambient_temperature 100(2)
_diffrn_detector_area_resol_mean 512
_diffrn_detector_type '4K CCD area detector APEX II'
_diffrn_measured_fraction_theta_full 0.377
_diffrn_measured_fraction_theta_max 0.377
_diffrn_measurement_device_type 'Kappa 4-axis goniometer bruker-nonius'
_diffrn_measurement_method
;
Fullsphere data collection, phi and omega scans
;
_diffrn_measurement_specimen_support 'magnetic support whith 10 micron nylon fiber cryoloop'
_diffrn_radiation_monochromator 'Multilayer Montel 200 mirrors'
_diffrn_radiation_type MoK\a
_diffrn_radiation_wavelength 0.71073
_diffrn_reflns_av_R_equivalents 0.0804
_diffrn_reflns_av_sigmaI/netI 0.0419
_diffrn_reflns_limit_h_max 15
_diffrn_reflns_limit_h_min -15
_diffrn_reflns_limit_k_max 22
_diffrn_reflns_limit_k_min -22
_diffrn_reflns_limit_l_max 22
_diffrn_reflns_limit_l_min -22
_diffrn_reflns_number 38109
_diffrn_reflns_theta_full 39.44
_diffrn_reflns_theta_max 39.44
_diffrn_reflns_theta_min 3.58
_diffrn_source 'rotating anode X-ray tube'
_diffrn_source_current 90
_diffrn_source_power 50
_diffrn_source_size '3 mm x 0.3 mm fine focus'
_diffrn_source_type 'Bruker-Nonius FR 591'
_exptl_absorpt_coefficient_mu 0.236
_exptl_absorpt_correction_T_max 1.000000
_exptl_absorpt_correction_T_min 0.892350
_exptl_absorpt_correction_type empirical
_exptl_absorpt_process_details
;
SADABS Version 2.1 2003 Bruker-Nonius
Blessing, Acta Cryst. (1995) A51 33-38
;
_exptl_crystal_colour colorless
_exptl_crystal_density_diffrn 1.429
_exptl_crystal_density_method 'not measured'
_exptl_crystal_description block
_exptl_crystal_F_000 668
_exptl_crystal_size_max 0.08
_exptl_crystal_size_mid 0.05
_exptl_crystal_size_min 0.05
_refine_diff_density_max 0.437
_refine_diff_density_min -0.408
_refine_diff_density_rms 0.073
_refine_ls_abs_structure_details 'Flack H D (1983), Acta Cryst. A39, 876-881'
_refine_ls_abs_structure_Flack -0.07(4)
_refine_ls_extinction_method none
_refine_ls_goodness_of_fit_ref 1.026
_refine_ls_hydrogen_treatment noref
_refine_ls_matrix_type full
_refine_ls_number_parameters 776
_refine_ls_number_reflns 22507
_refine_ls_number_restraints 3
_refine_ls_restrained_S_all 1.026
_refine_ls_R_factor_all 0.0863
_refine_ls_R_factor_gt 0.0812
_refine_ls_shift/su_max 0.000
_refine_ls_shift/su_mean 0.000
_refine_ls_structure_factor_coef Fsqd
_refine_ls_weighting_details 'calc w=1/[\s^2^(Fo^2^)+(0.1822P)^2^+0.0000P] where P=(Fo^2^+2Fc^2^)/3'
_refine_ls_weighting_scheme calc
_refine_ls_wR_factor_gt 0.2163
_refine_ls_wR_factor_ref 0.2213
_reflns_number_gt 20146
_reflns_number_total 22507
_reflns_threshold_expression >2sigma(I)
_cod_data_source_file b616409asup1.cif
_cod_data_source_block pbl152az2
_cod_depositor_comments
;
The following automatic conversions were performed:
'_diffrn_measurement_specimen_suppport' tag replaced with
'_diffrn_measurement_specimen_support'.

Automatic conversion script
Id: cif_correct_tags 1440 2010-10-19 06:21:57Z saulius 

The following automatic conversions were performed:

'_symmetry_cell_setting' value 'Triclinic' changed to 'triclinic'
according to /home/saulius/struct/CIF-dictionaries/cif_core.dic
dictionary named 'cif_core.dic' version 2.4.2 from 2011-04-26.

Automatic conversion script
Id: cif_fix_values 1891 2012-01-12 08:04:46Z andrius 
;
_cod_original_sg_symbol_H-M P1
_cod_database_code 7053697

loop_
_symmetry_equiv_pos_as_xyz
'x, y, z'

loop_
_atom_site_label
_atom_site_type_symbol
_atom_site_fract_x
_atom_site_fract_y
_atom_site_fract_z
_atom_site_U_iso_or_equiv
_atom_site_adp_type
_atom_site_occupancy
_atom_site_symmetry_multiplicity
_atom_site_calc_flag
_atom_site_refinement_flags
S1A S -0.54435(8) -0.38706(5) -0.71936(5) 0.01315(12) Uani 1 1 d .
N1A N -0.1398(3) -0.30598(19) -0.33789(19) 0.0152(4) Uani 1 1 d .
C1A C -0.1560(3) -0.2284(2) -0.3972(2) 0.0129(4) Uani 1 1 d .
O1A O -0.7508(3) -0.1424(2) -0.9788(2) 0.0295(7) Uani 1 1 d .
S2A S 0.17110(8) 0.11990(5) -0.23236(5) 0.01462(12) Uani 1 1 d .
N2A N -0.2889(3) -0.23664(19) -0.4701(2) 0.0157(4) Uani 1 1 d .
H2AA H -0.2963 -0.1921 -0.5174 0.019 Uiso 1 1 calc R
C2A C -0.2654(4) -0.4013(2) -0.3439(2) 0.0171(5) Uani 1 1 d .
H2AB H -0.2823 -0.3767 -0.2761 0.020 Uiso 1 1 calc R
H2AC H -0.2440 -0.4726 -0.3393 0.020 Uiso 1 1 calc R
O2A O 0.2842(3) 0.30042(19) -0.55101(18) 0.0191(4) Uani 1 1 d .
N3A N -0.6491(3) -0.21046(19) -0.82196(19) 0.0160(4) Uani 1 1 d .
H3AA H -0.5738 -0.1901 -0.7528 0.019 Uiso 1 1 calc R
C3A C -0.4010(4) -0.4304(2) -0.4570(2) 0.0183(5) Uani 1 1 d .
H3AB H -0.4869 -0.4855 -0.4543 0.022 Uiso 1 1 calc R
H3AC H -0.3916 -0.4692 -0.5243 0.022 Uiso 1 1 calc R
N4A N -0.5202(3) -0.0334(2) -0.83392(19) 0.0178(5) Uani 1 1 d .
H4AA H -0.4550 -0.0244 -0.7629 0.021 Uiso 1 1 calc R
C4A C -0.4215(3) -0.3177(2) -0.4731(2) 0.0147(5) Uani 1 1 d .
H4AB H -0.4313 -0.2810 -0.4044 0.018 Uiso 1 1 calc R
N5A N 0.0428(3) 0.2195(2) -0.60627(19) 0.0154(4) Uani 1 1 d .
H5AA H -0.0277 0.1763 -0.5932 0.019 Uiso 1 1 calc R
C5A C -0.5547(4) -0.3345(2) -0.5847(2) 0.0164(5) Uani 1 1 d .
H5AB H -0.5655 -0.2583 -0.5824 0.020 Uiso 1 1 calc R
H5AC H -0.6425 -0.3918 -0.5864 0.020 Uiso 1 1 calc R
N6A N 0.2046(3) 0.2105(2) -0.43054(18) 0.0151(4) Uani 1 1 d .
H6AA H 0.1255 0.1665 -0.4281 0.018 Uiso 1 1 calc R
C6A C -0.7247(3) -0.4129(2) -0.8189(2) 0.0134(4) Uani 1 1 d .
N7A N -0.0403(3) -0.1401(2) -0.3892(2) 0.0172(4) Uani 1 1 d .
H7AA H -0.0576 -0.0904 -0.4293 0.021 Uiso 1 1 calc R
C7A C -0.8359(4) -0.5261(2) -0.8568(2) 0.0170(5) Uani 1 1 d .
H7AB H -0.8121 -0.5873 -0.8293 0.020 Uiso 1 1 calc R
C8A C -0.9777(4) -0.5498(3) -0.9323(3) 0.0199(5) Uani 1 1 d .
H8AA H -1.0502 -0.6276 -0.9597 0.024 Uiso 1 1 calc R
C9A C -1.0147(4) -0.4589(3) -0.9688(2) 0.0187(5) Uani 1 1 d .
H9AA H -1.1134 -0.4741 -1.0182 0.022 Uiso 1 1 calc R
C10A C -0.9068(4) -0.3458(2) -0.9328(2) 0.0169(5) Uani 1 1 d .
H10A H -0.9324 -0.2843 -0.9581 0.020 Uiso 1 1 calc R
C11A C -0.7620(3) -0.3225(2) -0.8602(2) 0.0138(4) Uani 1 1 d .
C12A C -0.6482(4) -0.1292(2) -0.8861(2) 0.0159(5) Uani 1 1 d .
C13A C -0.4881(4) 0.0550(2) -0.8929(2) 0.0159(5) Uani 1 1 d .
H13A H -0.4432 0.1347 -0.8362 0.019 Uiso 1 1 calc R
H13B H -0.5803 0.0478 -0.9573 0.019 Uiso 1 1 calc R
C14A C -0.3848(4) 0.0421(2) -0.9436(2) 0.0164(5) Uani 1 1 d .
H14A H -0.4223 -0.0414 -0.9895 0.020 Uiso 1 1 calc R
H14B H -0.3863 0.0901 -0.9985 0.020 Uiso 1 1 calc R
C15A C -0.2274(4) 0.0792(2) -0.8520(2) 0.0154(5) Uani 1 1 d .
H15A H -0.1723 0.0570 -0.8907 0.019 Uiso 1 1 calc R
H15B H -0.2255 0.0361 -0.7930 0.019 Uiso 1 1 calc R
C16A C -0.1528(4) 0.2127(2) -0.7894(2) 0.0156(5) Uani 1 1 d .
H16A H -0.1700 0.2546 -0.8498 0.019 Uiso 1 1 calc R
H16B H -0.2004 0.2318 -0.7419 0.019 Uiso 1 1 calc R
C17A C 0.0091(4) 0.2605(2) -0.7101(2) 0.0178(5) Uani 1 1 d .
H17A H 0.0571 0.2355 -0.7545 0.021 Uiso 1 1 calc R
H17B H 0.0488 0.3479 -0.6851 0.021 Uiso 1 1 calc R
C18A C 0.1838(3) 0.2485(2) -0.5301(2) 0.0137(5) Uani 1 1 d .
C19A C 0.3372(3) 0.2345(2) -0.3341(2) 0.0125(4) Uani 1 1 d .
C20A C 0.4743(4) 0.2963(2) -0.3289(2) 0.0156(5) Uani 1 1 d .
H20A H 0.4781 0.3215 -0.3940 0.019 Uiso 1 1 calc R
C21A C 0.6026(4) 0.3203(2) -0.2301(2) 0.0180(5) Uani 1 1 d .
H21A H 0.6933 0.3605 -0.2290 0.022 Uiso 1 1 calc R
C22A C 0.6007(4) 0.2863(2) -0.1325(2) 0.0180(5) Uani 1 1 d .
H22A H 0.6890 0.3054 -0.0640 0.022 Uiso 1 1 calc R
C23A C 0.4683(3) 0.2244(2) -0.1368(2) 0.0140(4) Uani 1 1 d .
H23A H 0.4665 0.2004 -0.0706 0.017 Uiso 1 1 calc R
C24A C 0.3366(3) 0.19612(19) -0.2363(2) 0.0131(4) Uani 1 1 d .
C25A C 0.1872(4) -0.0169(2) -0.2081(2) 0.0164(5) Uani 1 1 d .
H25A H 0.2917 -0.0023 -0.1686 0.020 Uiso 1 1 calc R
H25B H 0.1460 -0.0389 -0.1542 0.020 Uiso 1 1 calc R
C26A C 0.1112(4) -0.1206(2) -0.3195(2) 0.0164(5) Uani 1 1 d .
H26A H 0.1631 -0.1025 -0.3681 0.020 Uiso 1 1 calc R
C27A C 0.1176(4) -0.2344(3) -0.2903(3) 0.0214(6) Uani 1 1 d .
H27A H 0.0992 -0.2923 -0.3610 0.026 Uiso 1 1 calc R
H27B H 0.2162 -0.2170 -0.2281 0.026 Uiso 1 1 calc R
C28A C 0.0061(4) -0.2870(2) -0.2491(2) 0.0194(5) Uani 1 1 d .
H28A H 0.0074 -0.3631 -0.2361 0.023 Uiso 1 1 calc R
H28B H 0.0304 -0.2330 -0.1737 0.023 Uiso 1 1 calc R
S1B S -0.44211(8) -0.02066(5) -0.24418(5) 0.01429(12) Uani 1 1 d .
N1B N -0.8308(3) -0.06420(17) -0.65877(18) 0.0124(4) Uani 1 1 d .
C1B C -0.8154(3) -0.14319(19) -0.59961(19) 0.0117(4) Uani 1 1 d .
O1B O -0.2425(3) -0.2681(2) -0.00306(19) 0.0230(5) Uani 1 1 d .
S2B S -1.17514(8) -0.51211(5) -0.75616(5) 0.01262(12) Uani 1 1 d .
N2B N -0.6869(3) -0.11966(18) -0.50823(18) 0.0131(4) Uani 1 1 d .
H2BA H -0.6720 -0.1746 -0.4753 0.016 Uiso 1 1 calc R
C2B C -0.7065(4) 0.0339(2) -0.6506(2) 0.0158(5) Uani 1 1 d .
H2BB H -0.7106 0.1096 -0.6208 0.019 Uiso 1 1 calc R
H2BC H -0.7137 0.0284 -0.7301 0.019 Uiso 1 1 calc R
O2B O -1.2805(3) -0.6829(2) -0.43206(18) 0.0185(4) Uani 1 1 d .
N3B N -0.3387(3) -0.20574(19) -0.16441(19) 0.0155(4) Uani 1 1 d .
H3BA H -0.4098 -0.2273 -0.2361 0.019 Uiso 1 1 calc R
C3B C -0.5619(4) 0.0328(2) -0.5702(2) 0.0155(5) Uani 1 1 d .
H3BB H -0.4831 0.1119 -0.5442 0.019 Uiso 1 1 calc R
H3BC H -0.5392 -0.0248 -0.6126 0.019 Uiso 1 1 calc R
N4B N -0.4707(3) -0.3817(2) -0.1512(2) 0.0171(5) Uani 1 1 d .
H4BA H -0.5322 -0.3951 -0.2248 0.020 Uiso 1 1 calc R
C4B C -0.5721(3) -0.00111(19) -0.4642(2) 0.0128(4) Uani 1 1 d .
H4BB H -0.6008 0.0552 -0.4252 0.015 Uiso 1 1 calc R
N5B N -1.0387(3) -0.5983(2) -0.37710(19) 0.0154(4) Uani 1 1 d .
H5BA H -0.9685 -0.5520 -0.3885 0.018 Uiso 1 1 calc R
C5B C -0.4274(3) 0.0033(2) -0.3755(2) 0.0156(5) Uani 1 1 d .
H5BB H -0.3490 0.0811 -0.3550 0.019 Uiso 1 1 calc R
H5BC H -0.4031 -0.0584 -0.4098 0.019 Uiso 1 1 calc R
N6B N -1.2051(3) -0.59876(19) -0.55621(18) 0.0137(4) Uani 1 1 d .
H6BA H -1.1276 -0.5523 -0.5590 0.016 Uiso 1 1 calc R
C6B C -0.2593(3) 0.0016(2) -0.1546(2) 0.0139(4) Uani 1 1 d .
N7B N -0.9288(3) -0.24506(17) -0.62955(18) 0.0136(4) Uani 1 1 d .
H7BA H -0.9184 -0.2946 -0.5879 0.016 Uiso 1 1 calc R
C7B C -0.1485(4) 0.1144(2) -0.1136(2) 0.0184(5) Uani 1 1 d .
H7BB H -0.1721 0.1781 -0.1344 0.022 Uiso 1 1 calc R
C8B C -0.0055(4) 0.1344(3) -0.0434(3) 0.0204(6) Uani 1 1 d .
H8BA H 0.0687 0.2115 -0.0151 0.025 Uiso 1 1 calc R
C9B C 0.0289(4) 0.0398(3) -0.0143(2) 0.0192(5) Uani 1 1 d .
H9BA H 0.1273 0.0528 0.0334 0.023 Uiso 1 1 calc R
C10B C -0.0790(4) -0.0721(2) -0.0543(2) 0.0170(5) Uani 1 1 d .
H10B H -0.0536 -0.1356 -0.0350 0.020 Uiso 1 1 calc R
C11B C -0.2254(3) -0.0933(2) -0.1230(2) 0.0136(4) Uani 1 1 d .
C12B C -0.3449(4) -0.2850(2) -0.0985(2) 0.0158(5) Uani 1 1 d .
C13B C -0.5060(4) -0.4642(2) -0.0876(3) 0.0176(5) Uani 1 1 d .
H13C H -0.4148 -0.4579 -0.0228 0.021 Uiso 1 1 calc R
H13D H -0.5551 -0.5457 -0.1415 0.021 Uiso 1 1 calc R
C14B C -0.6040(4) -0.4413(3) -0.0374(2) 0.0168(5) Uani 1 1 d .
H14C H -0.5594 -0.3571 0.0087 0.020 Uiso 1 1 calc R
H14D H -0.6083 -0.4888 0.0173 0.020 Uiso 1 1 calc R
C15B C -0.7614(4) -0.4704(2) -0.1303(2) 0.0157(5) Uani 1 1 d .
H15C H -0.8147 -0.4465 -0.0907 0.019 Uiso 1 1 calc R
H15D H -0.7581 -0.4244 -0.1864 0.019 Uiso 1 1 calc R
C16B C -0.8430(4) -0.6016(2) -0.1977(2) 0.0180(5) Uani 1 1 d .
H16C H -0.7992 -0.6212 -0.2482 0.022 Uiso 1 1 calc R
H16D H -0.8279 -0.6471 -0.1403 0.022 Uiso 1 1 calc R
C17B C -1.0060(4) -0.6424(3) -0.2743(2) 0.0202(6) Uani 1 1 d .
H17C H -1.0514 -0.7298 -0.3011 0.024 Uiso 1 1 calc R
H17D H -1.0492 -0.6145 -0.2269 0.024 Uiso 1 1 calc R
C18B C -1.1817(3) -0.6314(2) -0.4544(2) 0.0133(4) Uani 1 1 d .
C19B C -1.3396(3) -0.63197(19) -0.65559(19) 0.0118(4) Uani 1 1 d .
C20B C -1.4739(4) -0.6928(2) -0.6606(2) 0.0143(5) Uani 1 1 d .
H20B H -1.4778 -0.7127 -0.5933 0.017 Uiso 1 1 calc R
C21B C -1.6035(4) -0.7250(2) -0.7637(2) 0.0157(5) Uani 1 1 d .
H21B H -1.6943 -0.7652 -0.7649 0.019 Uiso 1 1 calc R
C22B C -1.6007(4) -0.6989(2) -0.8642(2) 0.0152(5) Uani 1 1 d .
H22B H -1.6883 -0.7242 -0.9351 0.018 Uiso 1 1 calc R
C23B C -1.4685(3) -0.6357(2) -0.8590(2) 0.0136(4) Uani 1 1 d .
H23B H -1.4661 -0.6157 -0.9266 0.016 Uiso 1 1 calc R
C24B C -1.3375(3) -0.6002(2) -0.7563(2) 0.0128(4) Uani 1 1 d .
C25B C -1.1890(4) -0.3706(2) -0.7234(2) 0.0157(5) Uani 1 1 d .
H25C H -1.2853 -0.3762 -0.7799 0.019 Uiso 1 1 calc R
H25D H -1.1807 -0.3504 -0.6434 0.019 Uiso 1 1 calc R
C26B C -1.0701(3) -0.27477(19) -0.73093(19) 0.0122(4) Uani 1 1 d .
H26B H -1.0649 -0.3038 -0.8047 0.015 Uiso 1 1 calc R
C27B C -1.0956(4) -0.1612(2) -0.7309(2) 0.0159(5) Uani 1 1 d .
H27C H -1.1907 -0.1771 -0.7972 0.019 Uiso 1 1 calc R
H27D H -1.0966 -0.1293 -0.6568 0.019 Uiso 1 1 calc R
C28B C -0.9741(4) -0.0734(2) -0.7428(2) 0.0167(5) Uani 1 1 d .
H28C H -0.9868 -0.0981 -0.8237 0.020 Uiso 1 1 calc R
H28D H -0.9790 0.0050 -0.7291 0.020 Uiso 1 1 calc R
N1SA N -0.2250(3) 0.0234(2) -0.56558(19) 0.0151(4) Uani 1 1 d .
O1SA O -0.3266(3) -0.07806(18) -0.60837(19) 0.0205(5) Uani 1 1 d .
O3SA O -0.2488(3) 0.10663(18) -0.60228(18) 0.0184(4) Uani 1 1 d .
O2SA O -0.1030(3) 0.0419(2) -0.4872(2) 0.0281(6) Uani 1 1 d .
N1SB N -0.7631(3) -0.40491(18) -0.42701(18) 0.0132(4) Uani 1 1 d .
O2SB O -0.8840(3) -0.42451(18) -0.51114(18) 0.0196(4) Uani 1 1 d .
O1SB O -0.6607(3) -0.30354(17) -0.38709(19) 0.0178(4) Uani 1 1 d .
O3SB O -0.7444(3) -0.48492(18) -0.38291(19) 0.0202(4) Uani 1 1 d .

loop_
_atom_site_aniso_label
_atom_site_aniso_U_11
_atom_site_aniso_U_22
_atom_site_aniso_U_33
_atom_site_aniso_U_23
_atom_site_aniso_U_13
_atom_site_aniso_U_12
S1A 0.0120(4) 0.0154(2) 0.0121(2) 0.00278(16) 0.0051(2) 0.0066(2)
N1A 0.0151(14) 0.0154(7) 0.0151(7) 0.0058(6) 0.0044(8) 0.0086(8)
C1A 0.0131(14) 0.0111(7) 0.0127(8) 0.0017(6) 0.0046(9) 0.0049(8)
O1A 0.0190(18) 0.0275(11) 0.0196(9) 0.0114(8) -0.0065(8) -0.0009(9)
S2A 0.0129(4) 0.0160(2) 0.0150(2) 0.00612(18) 0.0066(2) 0.0050(2)
N2A 0.0129(13) 0.0132(7) 0.0176(8) 0.0049(6) 0.0035(8) 0.0055(8)
C2A 0.0209(17) 0.0161(9) 0.0178(9) 0.0076(7) 0.0106(10) 0.0086(9)
O2A 0.0167(13) 0.0254(9) 0.0174(8) 0.0096(7) 0.0094(8) 0.0077(8)
N3A 0.0146(14) 0.0147(7) 0.0129(7) 0.0054(6) 0.0018(8) 0.0037(8)
C3A 0.0168(17) 0.0156(9) 0.0181(9) 0.0041(7) 0.0059(10) 0.0042(9)
N4A 0.0149(15) 0.0187(8) 0.0125(7) 0.0069(6) 0.0019(8) 0.0024(8)
C4A 0.0133(15) 0.0171(8) 0.0125(8) 0.0020(7) 0.0052(9) 0.0066(9)
N5A 0.0117(14) 0.0190(8) 0.0146(8) 0.0067(7) 0.0058(8) 0.0044(8)
C5A 0.0141(16) 0.0245(10) 0.0123(8) 0.0032(7) 0.0058(9) 0.0113(10)
N6A 0.0095(13) 0.0204(8) 0.0113(7) 0.0059(6) 0.0032(8) 0.0023(8)
C6A 0.0140(15) 0.0155(8) 0.0118(7) 0.0033(6) 0.0059(9) 0.0075(9)
N7A 0.0134(14) 0.0148(8) 0.0191(8) 0.0060(7) 0.0037(9) 0.0046(8)
C7A 0.0169(17) 0.0135(8) 0.0189(9) 0.0035(7) 0.0080(10) 0.0046(9)
C8A 0.0142(17) 0.0188(9) 0.0225(10) 0.0037(8) 0.0078(11) 0.0032(10)
C9A 0.0105(16) 0.0211(10) 0.0189(10) 0.0024(8) 0.0041(10) 0.0040(10)
C10A 0.0141(16) 0.0217(10) 0.0146(8) 0.0050(7) 0.0058(9) 0.0079(10)
C11A 0.0131(15) 0.0158(8) 0.0117(8) 0.0032(6) 0.0056(9) 0.0053(9)
C12A 0.0159(16) 0.0154(8) 0.0119(8) 0.0042(7) 0.0025(9) 0.0055(9)
C13A 0.0145(16) 0.0168(9) 0.0161(9) 0.0073(8) 0.0055(10) 0.0069(9)
C14A 0.0171(17) 0.0214(10) 0.0108(8) 0.0053(8) 0.0049(10) 0.0093(10)
C15A 0.0181(16) 0.0190(9) 0.0130(8) 0.0064(7) 0.0074(9) 0.0109(10)
C16A 0.0150(15) 0.0180(9) 0.0159(8) 0.0082(7) 0.0069(9) 0.0082(9)
C17A 0.0168(17) 0.0223(10) 0.0163(9) 0.0103(8) 0.0078(10) 0.0080(10)
C18A 0.0143(15) 0.0149(8) 0.0112(8) 0.0036(7) 0.0057(9) 0.0053(9)
C19A 0.0128(14) 0.0129(8) 0.0123(8) 0.0034(6) 0.0062(9) 0.0053(8)
C20A 0.0123(16) 0.0187(10) 0.0156(9) 0.0058(7) 0.0074(10) 0.0045(9)
C21A 0.0150(17) 0.0181(9) 0.0214(10) 0.0070(8) 0.0081(11) 0.0071(10)
C22A 0.0152(17) 0.0182(10) 0.0178(9) 0.0052(8) 0.0046(10) 0.0072(10)
C23A 0.0124(15) 0.0144(8) 0.0126(8) 0.0035(6) 0.0034(8) 0.0054(8)
C24A 0.0154(14) 0.0114(7) 0.0111(7) 0.0020(6) 0.0054(8) 0.0052(8)
C25A 0.0153(16) 0.0154(8) 0.0124(8) 0.0045(7) 0.0030(9) 0.0028(9)
C26A 0.0153(16) 0.0196(9) 0.0142(8) 0.0037(7) 0.0064(9) 0.0078(9)
C27A 0.0164(18) 0.0199(10) 0.0276(12) 0.0046(9) 0.0067(11) 0.0121(11)
C28A 0.0176(17) 0.0166(9) 0.0196(10) 0.0061(8) 0.0020(10) 0.0094(10)
S1B 0.0119(4) 0.0161(2) 0.0133(2) 0.00357(17) 0.0044(2) 0.0058(2)
N1B 0.0103(12) 0.0113(6) 0.0147(7) 0.0062(6) 0.0037(8) 0.0046(7)
C1B 0.0140(14) 0.0116(7) 0.0119(7) 0.0050(6) 0.0065(8) 0.0067(8)
O1B 0.0159(15) 0.0243(9) 0.0179(8) 0.0096(7) -0.0011(8) 0.0043(8)
S2B 0.0117(4) 0.01291(19) 0.0141(2) 0.00423(16) 0.0070(2) 0.0045(2)
N2B 0.0122(13) 0.0119(7) 0.0137(7) 0.0060(6) 0.0040(8) 0.0046(7)
C2B 0.0151(16) 0.0154(8) 0.0187(9) 0.0101(7) 0.0076(10) 0.0063(9)
O2B 0.0139(13) 0.0263(9) 0.0169(7) 0.0096(7) 0.0090(8) 0.0063(8)
N3B 0.0153(13) 0.0145(7) 0.0126(7) 0.0039(6) 0.0036(8) 0.0046(8)
C3B 0.0132(15) 0.0147(8) 0.0186(9) 0.0074(7) 0.0078(10) 0.0040(9)
N4B 0.0152(14) 0.0163(8) 0.0141(7) 0.0047(6) 0.0026(8) 0.0044(8)
C4B 0.0136(14) 0.0117(7) 0.0140(8) 0.0046(6) 0.0064(9) 0.0058(8)
N5B 0.0116(14) 0.0202(8) 0.0139(8) 0.0075(7) 0.0054(8) 0.0052(8)
C5B 0.0152(16) 0.0175(9) 0.0129(8) 0.0032(7) 0.0058(9) 0.0065(9)
N6B 0.0112(13) 0.0169(8) 0.0107(7) 0.0048(6) 0.0045(7) 0.0030(8)
C6B 0.0132(15) 0.0147(8) 0.0123(8) 0.0025(6) 0.0050(9) 0.0056(9)
N7B 0.0123(13) 0.0120(7) 0.0153(7) 0.0062(6) 0.0048(8) 0.0043(7)
C7B 0.0154(17) 0.0174(9) 0.0183(10) 0.0049(8) 0.0052(10) 0.0050(10)
C8B 0.0140(18) 0.0207(10) 0.0217(11) 0.0052(9) 0.0066(11) 0.0033(10)
C9B 0.0146(17) 0.0265(11) 0.0171(9) 0.0067(8) 0.0074(10) 0.0088(11)
C10B 0.0165(16) 0.0227(10) 0.0141(8) 0.0059(8) 0.0074(10) 0.0099(10)
C11B 0.0138(15) 0.0145(8) 0.0110(7) 0.0019(6) 0.0052(8) 0.0051(8)
C12B 0.0178(16) 0.0158(8) 0.0126(8) 0.0041(7) 0.0050(9) 0.0074(9)
C13B 0.0174(17) 0.0174(10) 0.0187(11) 0.0077(9) 0.0064(11) 0.0092(10)
C14B 0.0166(17) 0.0208(10) 0.0129(9) 0.0053(8) 0.0048(10) 0.0096(10)
C15B 0.0177(16) 0.0190(9) 0.0134(8) 0.0054(7) 0.0067(9) 0.0112(10)
C16B 0.0200(17) 0.0184(9) 0.0178(9) 0.0081(8) 0.0080(10) 0.0098(10)
C17B 0.0187(18) 0.0227(11) 0.0177(10) 0.0112(9) 0.0060(10) 0.0070(11)
C18B 0.0135(15) 0.0157(8) 0.0122(8) 0.0037(7) 0.0069(9) 0.0065(9)
C19B 0.0112(14) 0.0114(7) 0.0118(7) 0.0028(6) 0.0051(8) 0.0038(8)
C20B 0.0145(16) 0.0125(8) 0.0175(9) 0.0053(7) 0.0091(10) 0.0045(9)
C21B 0.0110(15) 0.0137(8) 0.0217(10) 0.0064(8) 0.0076(10) 0.0036(9)
C22B 0.0114(15) 0.0157(9) 0.0167(9) 0.0061(7) 0.0045(9) 0.0048(9)
C23B 0.0130(15) 0.0129(8) 0.0134(8) 0.0049(7) 0.0040(9) 0.0054(8)
C24B 0.0143(15) 0.0125(8) 0.0129(8) 0.0039(6) 0.0073(9) 0.0052(8)
C25B 0.0143(16) 0.0145(8) 0.0193(9) 0.0039(7) 0.0088(10) 0.0062(9)
C26B 0.0093(14) 0.0123(7) 0.0121(7) 0.0027(6) 0.0031(8) 0.0036(8)
C27B 0.0153(15) 0.0139(8) 0.0168(9) 0.0039(7) 0.0043(9) 0.0080(9)
C28B 0.0147(15) 0.0150(8) 0.0159(9) 0.0067(7) 0.0020(9) 0.0058(9)
N1SA 0.0127(13) 0.0178(8) 0.0125(7) 0.0054(6) 0.0052(8) 0.0037(8)
O1SA 0.0138(13) 0.0171(8) 0.0214(8) 0.0069(7) 0.0014(8) 0.0028(7)
O3SA 0.0191(13) 0.0188(8) 0.0208(8) 0.0101(7) 0.0091(8) 0.0100(8)
O2SA 0.0148(16) 0.0261(10) 0.0312(11) 0.0163(9) -0.0002(10) 0.0036(9)
N1SB 0.0136(13) 0.0151(7) 0.0110(6) 0.0048(6) 0.0053(8) 0.0060(8)
O2SB 0.0140(13) 0.0185(8) 0.0175(8) 0.0072(6) -0.0005(8) 0.0047(7)
O1SB 0.0143(13) 0.0152(7) 0.0196(8) 0.0057(6) 0.0060(8) 0.0027(7)
O3SB 0.0244(14) 0.0163(7) 0.0193(8) 0.0094(6) 0.0064(8) 0.0101(8)

loop_
_atom_type_symbol
_atom_type_description
_atom_type_scat_dispersion_real
_atom_type_scat_dispersion_imag
_atom_type_scat_source
C C 0.0033 0.0016 'International Tables Vol C Tables 4.2.6.8 and 6.1.1.4'
H H 0.0000 0.0000 'International Tables Vol C Tables 4.2.6.8 and 6.1.1.4'
N N 0.0061 0.0033 'International Tables Vol C Tables 4.2.6.8 and 6.1.1.4'
O O 0.0106 0.0060 'International Tables Vol C Tables 4.2.6.8 and 6.1.1.4'
S S 0.1246 0.1234 'International Tables Vol C Tables 4.2.6.8 and 6.1.1.4'

loop_
_geom_angle_atom_site_label_1
_geom_angle_atom_site_label_2
_geom_angle_atom_site_label_3
_geom_angle
C6A S1A C5A 96.85(13)
C1A N1A C28A 119.8(3)
C1A N1A C2A 122.0(3)
C28A N1A C2A 117.5(2)
N1A C1A N2A 121.3(3)
N1A C1A N7A 121.5(3)
N2A C1A N7A 117.2(2)
C24A S2A C25A 102.43(13)
C1A N2A C4A 121.9(2)
N1A C2A C3A 110.9(2)
C12A N3A C11A 124.6(2)
C2A C3A C4A 109.5(2)
C12A N4A C13A 121.4(2)
N2A C4A C3A 107.8(2)
N2A C4A C5A 110.3(2)
C3A C4A C5A 115.0(2)
C18A N5A C17A 119.2(2)
C4A C5A S1A 113.29(19)
C18A N6A C19A 127.2(3)
C7A C6A C11A 118.5(3)
C7A C6A S1A 119.37(19)
C11A C6A S1A 122.1(2)
C1A N7A C26A 125.0(2)
C8A C7A C6A 121.5(2)
C7A C8A C9A 119.6(3)
C10A C9A C8A 120.1(3)
C11A C10A C9A 120.4(3)
C10A C11A N3A 122.6(2)
C10A C11A C6A 119.8(3)
N3A C11A C6A 117.6(3)
O1A C12A N4A 123.6(2)
O1A C12A N3A 124.2(3)
N4A C12A N3A 112.1(2)
N4A C13A C14A 112.4(2)
C15A C14A C13A 114.6(2)
C14A C15A C16A 112.1(2)
C17A C16A C15A 115.9(2)
N5A C17A C16A 112.0(2)
O2A C18A N5A 121.7(2)
O2A C18A N6A 123.5(3)
N5A C18A N6A 114.7(3)
N6A C19A C24A 119.2(3)
N6A C19A C20A 123.1(2)
C24A C19A C20A 117.7(3)
C21A C20A C19A 120.9(2)
C20A C21A C22A 120.9(3)
C23A C22A C21A 118.9(3)
C22A C23A C24A 121.6(2)
C23A C24A C19A 119.9(3)
C23A C24A S2A 118.49(18)
C19A C24A S2A 121.5(2)
C26A C25A S2A 114.53(18)
N7A C26A C25A 112.1(2)
N7A C26A C27A 109.0(3)
C25A C26A C27A 111.1(2)
C28A C27A C26A 111.1(2)
N1A C28A C27A 109.8(2)
C6B S1B C5B 99.09(13)
C1B N1B C28B 122.3(2)
C1B N1B C2B 123.0(2)
C28B N1B C2B 114.60(19)
N1B C1B N2B 120.0(2)
N1B C1B N7B 120.4(2)
N2B C1B N7B 119.6(2)
C24B S2B C25B 97.33(13)
C1B N2B C4B 118.90(19)
N1B C2B C3B 112.10(18)
C12B N3B C11B 123.8(2)
C2B C3B C4B 108.6(2)
C12B N4B C13B 120.8(2)
N2B C4B C5B 111.38(19)
N2B C4B C3B 107.20(19)
C5B C4B C3B 111.6(2)
C18B N5B C17B 117.7(3)
C4B C5B S1B 108.91(19)
C18B N6B C19B 126.9(2)
C7B C6B C11B 119.9(3)
C7B C6B S1B 119.7(2)
C11B C6B S1B 120.3(2)
C1B N7B C26B 120.92(19)
C8B C7B C6B 121.0(3)
C7B C8B C9B 119.2(3)
C10B C9B C8B 120.6(3)
C9B C10B C11B 120.9(3)
C10B C11B N3B 122.7(2)
C10B C11B C6B 118.3(2)
N3B C11B C6B 119.0(3)
O1B C12B N4B 124.2(2)
O1B C12B N3B 122.4(3)
N4B C12B N3B 113.3(2)
N4B C13B C14B 112.3(2)
C13B C14B C15B 114.7(3)
C16B C15B C14B 112.0(2)
C17B C16B C15B 115.6(2)
N5B C17B C16B 112.2(3)
O2B C18B N5B 121.7(2)
O2B C18B N6B 123.4(3)
N5B C18B N6B 114.9(2)
C20B C19B N6B 124.0(2)
C20B C19B C24B 118.3(3)
N6B C19B C24B 117.6(3)
C19B C20B C21B 120.8(2)
C22B C21B C20B 120.7(3)
C23B C22B C21B 118.8(3)
C22B C23B C24B 121.7(2)
C23B C24B C19B 119.6(3)
C23B C24B S2B 118.04(18)
C19B C24B S2B 122.3(2)
C26B C25B S2B 110.4(2)
N7B C26B C25B 110.3(2)
N7B C26B C27B 107.1(2)
C25B C26B C27B 112.5(2)
C28B C27B C26B 108.2(2)
N1B C28B C27B 111.5(2)
O2SA N1SA O3SA 119.9(2)
O2SA N1SA O1SA 120.8(2)
O3SA N1SA O1SA 119.3(3)
O3SB N1SB O2SB 120.1(2)
O3SB N1SB O1SB 120.1(2)
O2SB N1SB O1SB 119.8(2)

loop_
_geom_bond_atom_site_label_1
_geom_bond_atom_site_label_2
_geom_bond_distance
S1A C6A 1.771(3)
S1A C5A 1.830(2)
N1A C1A 1.328(3)
N1A C28A 1.472(4)
N1A C2A 1.473(4)
C1A N2A 1.344(4)
C1A N7A 1.348(4)
O1A C12A 1.224(4)
S2A C24A 1.779(3)
S2A C25A 1.825(3)
N2A C4A 1.464(4)
C2A C3A 1.514(4)
O2A C18A 1.234(4)
N3A C12A 1.397(3)
N3A C11A 1.407(4)
C3A C4A 1.519(4)
N4A C12A 1.355(4)
N4A C13A 1.457(4)
C4A C5A 1.526(4)
N5A C18A 1.355(4)
N5A C17A 1.458(3)
N6A C18A 1.394(3)
N6A C19A 1.398(4)
C6A C7A 1.409(4)
C6A C11A 1.414(3)
N7A C26A 1.456(4)
C7A C8A 1.373(5)
C8A C9A 1.398(4)
C9A C10A 1.398(4)
C10A C11A 1.392(5)
C13A C14A 1.538(5)
C14A C15A 1.526(5)
C15A C16A 1.538(4)
C16A C17A 1.511(5)
C19A C24A 1.416(3)
C19A C20A 1.418(4)
C20A C21A 1.385(5)
C21A C22A 1.392(4)
C22A C23A 1.381(5)
C23A C24A 1.400(4)
C25A C26A 1.525(3)
C26A C27A 1.533(4)
C27A C28A 1.512(5)
S1B C6B 1.774(3)
S1B C5B 1.822(2)
N1B C1B 1.341(3)
N1B C28B 1.469(4)
N1B C2B 1.471(4)
C1B N2B 1.342(4)
C1B N7B 1.345(4)
O1B C12B 1.234(4)
S2B C24B 1.765(3)
S2B C25B 1.822(2)
N2B C4B 1.463(4)
C2B C3B 1.516(4)
O2B C18B 1.231(4)
N3B C12B 1.396(3)
N3B C11B 1.407(4)
C3B C4B 1.524(3)
N4B C12B 1.347(4)
N4B C13B 1.456(4)
C4B C5B 1.523(4)
N5B C18B 1.366(4)
N5B C17B 1.469(3)
N6B C18B 1.385(3)
N6B C19B 1.407(4)
C6B C7B 1.400(4)
C6B C11B 1.412(3)
N7B C26B 1.471(4)
C7B C8B 1.379(5)
C8B C9B 1.400(4)
C9B C10B 1.381(5)
C10B C11B 1.403(5)
C13B C14B 1.518(5)
C14B C15B 1.549(5)
C15B C16B 1.525(4)
C16B C17B 1.522(5)
C19B C20B 1.391(4)
C19B C24B 1.420(3)
C20B C21B 1.402(4)
C21B C22B 1.393(4)
C22B C23B 1.377(4)
C23B C24B 1.401(4)
C25B C26B 1.511(4)
C26B C27B 1.524(3)
C27B C28B 1.509(4)
N1SA O2SA 1.241(4)
N1SA O3SA 1.256(3)
N1SA O1SA 1.262(3)
N1SB O3SB 1.248(3)
N1SB O2SB 1.260(3)
N1SB O1SB 1.267(3)

loop_
_geom_torsion_atom_site_label_1
_geom_torsion_atom_site_label_2
_geom_torsion_atom_site_label_3
_geom_torsion_atom_site_label_4
_geom_torsion
C28A N1A C1A N2A -173.2(2)
C2A N1A C1A N2A -3.1(3)
C28A N1A C1A N7A 8.6(4)
C2A N1A C1A N7A 178.7(2)
N1A C1A N2A C4A 10.7(3)
N7A C1A N2A C4A -171.0(2)
C1A N1A C2A C3A 24.4(3)
C28A N1A C2A C3A -165.3(2)
N1A C2A C3A C4A -50.8(3)
C1A N2A C4A C3A -37.7(3)
C1A N2A C4A C5A -164.0(2)
C2A C3A C4A N2A 56.4(3)
C2A C3A C4A C5A 179.8(2)
N2A C4A C5A S1A 56.5(2)
C3A C4A C5A S1A -65.6(3)
C6A S1A C5A C4A 172.0(2)
C5A S1A C6A C7A -92.9(2)
C5A S1A C6A C11A 85.7(2)
N1A C1A N7A C26A 1.3(4)
N2A C1A N7A C26A -177.0(2)
C11A C6A C7A C8A 0.3(4)
S1A C6A C7A C8A 178.9(2)
C6A C7A C8A C9A -3.0(4)
C7A C8A C9A C10A 3.0(4)
C8A C9A C10A C11A -0.3(4)
C9A C10A C11A N3A 179.7(2)
C9A C10A C11A C6A -2.4(4)
C12A N3A C11A C10A -30.9(4)
C12A N3A C11A C6A 151.2(3)
C7A C6A C11A C10A 2.4(3)
S1A C6A C11A C10A -176.17(18)
C7A C6A C11A N3A -179.6(2)
S1A C6A C11A N3A 1.9(3)
C13A N4A C12A O1A -8.1(5)
C13A N4A C12A N3A 171.8(3)
C11A N3A C12A O1A 6.1(5)
C11A N3A C12A N4A -173.8(3)
C12A N4A C13A C14A -102.4(3)
N4A C13A C14A C15A -72.2(3)
C13A C14A C15A C16A -67.2(3)
C14A C15A C16A C17A -171.4(2)
C18A N5A C17A C16A 175.8(2)
C15A C16A C17A N5A -68.4(3)
C17A N5A C18A O2A -6.1(4)
C17A N5A C18A N6A 176.6(2)
C19A N6A C18A O2A 7.5(4)
C19A N6A C18A N5A -175.3(2)
C18A N6A C19A C24A 174.9(2)
C18A N6A C19A C20A -5.0(4)
N6A C19A C20A C21A 178.5(2)
C24A C19A C20A C21A -1.5(3)
C19A C20A C21A C22A -1.1(4)
C20A C21A C22A C23A 2.2(4)
C21A C22A C23A C24A -0.6(4)
C22A C23A C24A C19A -2.0(4)
C22A C23A C24A S2A -178.18(19)
N6A C19A C24A C23A -177.0(2)
C20A C19A C24A C23A 3.0(3)
N6A C19A C24A S2A -0.9(3)
C20A C19A C24A S2A 179.04(17)
C25A S2A C24A C23A -60.5(2)
C25A S2A C24A C19A 123.43(19)
C24A S2A C25A C26A -96.4(2)
C1A N7A C26A C25A -105.2(3)
C1A N7A C26A C27A 18.2(3)
S2A C25A C26A N7A -52.4(3)
S2A C25A C26A C27A -174.6(2)
N7A C26A C27A C28A -45.7(3)
C25A C26A C27A C28A 78.2(3)
C1A N1A C28A C27A -37.1(3)
C2A N1A C28A C27A 152.4(2)
C26A C27A C28A N1A 55.4(3)
C28B N1B C1B N2B -167.1(2)
C2B N1B C1B N2B 16.8(3)
C28B N1B C1B N7B 11.4(3)
C2B N1B C1B N7B -164.7(2)
N1B C1B N2B C4B 8.8(3)
N7B C1B N2B C4B -169.7(2)
C1B N1B C2B C3B 1.0(3)
C28B N1B C2B C3B -175.4(2)
N1B C2B C3B C4B -39.6(3)
C1B N2B C4B C5B -170.1(2)
C1B N2B C4B C3B -47.8(3)
C2B C3B C4B N2B 61.3(2)
C2B C3B C4B C5B -176.51(18)
N2B C4B C5B S1B -67.1(2)
C3B C4B C5B S1B 173.20(15)
C6B S1B C5B C4B -175.21(15)
C5B S1B C6B C7B 68.4(2)
C5B S1B C6B C11B -112.7(2)
N1B C1B N7B C26B 2.9(3)
N2B C1B N7B C26B -178.6(2)
C11B C6B C7B C8B 0.8(4)
S1B C6B C7B C8B 179.7(2)
C6B C7B C8B C9B 0.8(4)
C7B C8B C9B C10B -0.7(4)
C8B C9B C10B C11B -1.2(4)
C9B C10B C11B N3B -179.3(2)
C9B C10B C11B C6B 2.7(3)
C12B N3B C11B C10B 39.4(4)
C12B N3B C11B C6B -142.7(3)
C7B C6B C11B C10B -2.5(3)
S1B C6B C11B C10B 178.57(18)
C7B C6B C11B N3B 179.5(2)
S1B C6B C11B N3B 0.6(3)
C13B N4B C12B O1B 12.0(5)
C13B N4B C12B N3B -170.0(3)
C11B N3B C12B O1B -8.7(4)
C11B N3B C12B N4B 173.2(3)
C12B N4B C13B C14B 96.9(4)
N4B C13B C14B C15B 69.4(3)
C13B C14B C15B C16B 63.8(3)
C14B C15B C16B C17B 169.0(2)
C18B N5B C17B C16B 178.4(2)
C15B C16B C17B N5B 70.1(3)
C17B N5B C18B O2B 9.7(4)
C17B N5B C18B N6B -172.6(2)
C19B N6B C18B O2B -9.8(4)
C19B N6B C18B N5B 172.6(2)
C18B N6B C19B C20B 8.1(4)
C18B N6B C19B C24B -172.5(2)
N6B C19B C20B C21B -178.7(2)
C24B C19B C20B C21B 2.0(3)
C19B C20B C21B C22B 1.2(4)
C20B C21B C22B C23B -3.1(4)
C21B C22B C23B C24B 1.8(4)
C22B C23B C24B C19B 1.4(3)
C22B C23B C24B S2B -176.31(19)
C20B C19B C24B C23B -3.3(3)
N6B C19B C24B C23B 177.3(2)
C20B C19B C24B S2B 174.38(17)
N6B C19B C24B S2B -5.0(3)
C25B S2B C24B C23B 82.6(2)
C25B S2B C24B C19B -95.1(2)
C24B S2B C25B C26B -173.43(18)
C1B N7B C26B C25B -161.9(2)
C1B N7B C26B C27B -39.2(3)
S2B C25B C26B N7B -73.1(2)
S2B C25B C26B C27B 167.48(17)
N7B C26B C27B C28B 60.6(2)
C25B C26B C27B C28B -178.1(2)
C1B N1B C28B C27B 13.7(3)
C2B N1B C28B C27B -169.9(2)
C26B C27B C28B N1B -49.2(3)
